data_7105171
loop_
_publ_author_name
'Kishan, Motkuri Radha'
'Tian, Jian'
'Thallapally, Praveen K'
'Fernandez, Carlos A'
'Dalgarno, Scott J'
'Warren, John E'
'McGrail, B Peter'
'Atwood, Jerry L'

_publ_section_title
;
 Flexible metal-organic supramolecular isomers for gas separation.
;
_journal_issue 4
_journal_name_full 'Chemical communications (Cambridge, England)'
_journal_page_first 538
_journal_page_last 540
_journal_paper_doi 10.1039/b913910a
_journal_volume 46
_journal_year 2010
_chemical_formula_sum 'C36 H32 N O13 Zn2'
_chemical_formula_weight 817.37
_chemical_name_common 3
_chemical_name_systematic
;
?
;
_space_group_IT_number 15
_symmetry_cell_setting monoclinic
_symmetry_space_group_name_Hall '-C 2yc'
_symmetry_space_group_name_H-M 'C 1 2/c 1'
_atom_sites_solution_hydrogens geom
_atom_sites_solution_primary direct
_atom_sites_solution_secondary difmap
_audit_creation_method SHELXL-97
_cell_angle_alpha 90.00
_cell_angle_beta 116.899(5)
_cell_angle_gamma 90.00
_cell_formula_units_Z 8
_cell_length_a 32.084(6)
_cell_length_b 12.458(2)
_cell_length_c 30.972(6)
_cell_measurement_temperature 173(2)
_cell_volume 11040(4)
_computing_cell_refinement 'SAINT (Bruker, 1998)'
_computing_data_collection 'Apex II'
_computing_data_reduction 'SAINT (Bruker, 1998)'
_computing_molecular_graphics 'XSeed (Barbour, 2001)'
_computing_publication_material 'local program'
_computing_structure_refinement 'SHELXL-97 (Sheldrick, 1997)'
_computing_structure_solution 'SHELXS-97 (Sheldrick, 1990)'
_diffrn_ambient_temperature 100(2)
_diffrn_measured_fraction_theta_full 0.990
_diffrn_measured_fraction_theta_max 0.990
_diffrn_measurement_device_type 'Bruker Apex II CCD Diffractometer'
_diffrn_measurement_method '\w rotation with narrow frames'
_diffrn_radiation_monochromator 'silicon 111'
_diffrn_radiation_source 'Advanced Light Source station 11.3.1'
_diffrn_radiation_type synchrotron
_diffrn_radiation_wavelength 0.77490
_diffrn_reflns_av_R_equivalents 0.0481
_diffrn_reflns_av_sigmaI/netI 0.0714
_diffrn_reflns_limit_h_max 40
_diffrn_reflns_limit_h_min -41
_diffrn_reflns_limit_k_max 16
_diffrn_reflns_limit_k_min -15
_diffrn_reflns_limit_l_max 39
_diffrn_reflns_limit_l_min -39
_diffrn_reflns_number 38062
_diffrn_reflns_theta_full 27.17
_diffrn_reflns_theta_max 27.17
_diffrn_reflns_theta_min 1.42
_exptl_absorpt_coefficient_mu 0.913
_exptl_absorpt_correction_T_max 0.9476
_exptl_absorpt_correction_T_min 0.8352
_exptl_absorpt_correction_type multi-scan
_exptl_absorpt_process_details Bruker-SADABS
_exptl_crystal_colour Colourless
_exptl_crystal_density_diffrn 0.984
_exptl_crystal_density_method 'not measured'
_exptl_crystal_description Prism
_exptl_crystal_F_000 3352
_exptl_crystal_size_max 0.15
_exptl_crystal_size_mid 0.21
_exptl_crystal_size_min 0.18
_refine_diff_density_max 1.057
_refine_diff_density_min -0.918
_refine_diff_density_rms 0.084
_refine_ls_extinction_method none
_refine_ls_goodness_of_fit_ref 0.897
_refine_ls_hydrogen_treatment constr
_refine_ls_matrix_type full
_refine_ls_number_parameters 479
_refine_ls_number_reflns 12122
_refine_ls_number_restraints 32
_refine_ls_restrained_S_all 0.915
_refine_ls_R_factor_all 0.0844
_refine_ls_R_factor_gt 0.0515
_refine_ls_shift/su_max 0.003
_refine_ls_shift/su_mean 0.000
_refine_ls_structure_factor_coef Fsqd
_refine_ls_weighting_details 'calc w=1/[\s^2^(Fo^2^)+(0.0921P)^2^+0.0000P] where P=(Fo^2^+2Fc^2^)/3'
_refine_ls_weighting_scheme calc
_refine_ls_wR_factor_gt 0.1377
_refine_ls_wR_factor_ref 0.1491
_reflns_number_gt 7106
_reflns_number_total 12122
_reflns_threshold_expression >2sigma(I)
_cod_data_source_file b913910a.txt
_cod_data_source_block 3
_cod_original_sg_symbol_H-M C2/c
_cod_database_code 7105171

loop_
_symmetry_equiv_pos_as_xyz
'x, y, z'
'-x, y, -z+1/2'
'x+1/2, y+1/2, z'
'-x+1/2, y+1/2, -z+1/2'
'-x, -y, -z'
'x, -y, z-1/2'
'-x+1/2, -y+1/2, -z'
'x+1/2, -y+1/2, z-1/2'

loop_
_atom_site_label
_atom_site_type_symbol
_atom_site_fract_x
_atom_site_fract_y
_atom_site_fract_z
_atom_site_U_iso_or_equiv
_atom_site_adp_type
_atom_site_occupancy
_atom_site_symmetry_multiplicity
_atom_site_calc_flag
_atom_site_refinement_flags
_atom_site_disorder_assembly
_atom_site_disorder_group
Zn1 Zn 0.154048(13) 0.56650(3) 0.171792(13) 0.03026(12) Uani 1 1 d . . .
Zn2 Zn 0.156473(14) 0.36019(3) 0.243779(13) 0.03378(12) Uani 1 1 d . . .
O2 O 0.15261(10) 0.2592(2) 0.29011(10) 0.0552(7) Uani 1 1 d D . .
O3 O -0.28032(8) 1.03940(19) 0.21960(9) 0.0452(6) Uani 1 1 d . . .
O4 O 0.12645(9) 0.62596(19) 0.21147(9) 0.0469(6) Uani 1 1 d . . .
O5 O -0.06275(8) 0.97009(17) 0.32835(8) 0.0362(5) Uani 1 1 d . . .
O6 O 0.13860(10) 0.57987(19) 0.64505(9) 0.0540(7) Uani 1 1 d . . .
O7 O 0.12360(9) 0.71569(18) 0.68237(8) 0.0412(6) Uani 1 1 d . . .
O8 O 0.07158(8) 1.0718(2) 0.42738(8) 0.0448(6) Uani 1 1 d . . .
O9 O 0.09186(12) 1.3727(3) 0.60242(11) 0.0773(10) Uani 1 1 d . . .
O10 O 0.03990(8) 0.89722(19) 0.46878(7) 0.0384(6) Uani 1 1 d . . .
O11 O 0.11810(10) 0.4758(2) 0.24682(10) 0.0564(7) Uani 1 1 d . . .
O12 O 0.16517(11) 1.3328(2) 0.62662(9) 0.0561(7) Uani 1 1 d . . .
O13 O -0.27910(8) 0.8914(2) 0.26193(9) 0.0477(6) Uani 1 1 d . . .
O19 O 0.03000(9) 0.79437(18) 0.33858(8) 0.0424(6) Uani 1 1 d . . .
N305 N 0.1383(5) 0.2358(11) 0.3559(5) 0.141(4) Uiso 0.50 1 d PDU A 1
C1 C 0.11332(13) 0.5756(3) 0.23868(13) 0.0408(8) Uani 1 1 d . . .
C2 C 0.08979(13) 0.6369(3) 0.26308(12) 0.0373(8) Uani 1 1 d . . .
C3 C 0.08510(13) 0.7477(3) 0.25899(12) 0.0380(8) Uani 1 1 d . . .
H3 H 0.0961 0.7853 0.2395 0.046 Uiso 1 1 calc R . .
C4 C 0.06455(12) 0.8046(3) 0.28298(12) 0.0371(8) Uani 1 1 d . . .
H4 H 0.0608 0.8802 0.2795 0.044 Uiso 1 1 calc R A .
C5 C 0.04960(12) 0.7484(3) 0.31214(11) 0.0350(8) Uani 1 1 d . . .
C6 C 0.05331(16) 0.6372(3) 0.31626(15) 0.0543(11) Uani 1 1 d . . .
H6 H 0.0419 0.5993 0.3354 0.065 Uiso 1 1 calc R A .
C7 C 0.07409(15) 0.5826(3) 0.29181(14) 0.0526(11) Uani 1 1 d . . .
H7 H 0.0775 0.5069 0.2949 0.063 Uiso 1 1 calc R . .
C8 C 0.03271(13) 0.9081(3) 0.34539(12) 0.0359(8) Uani 1 1 d . . .
H8A H 0.0120 0.9452 0.3149 0.043 Uiso 1 1 calc R . .
H8B H 0.0651 0.9336 0.3561 0.043 Uiso 1 1 calc R . .
C9 C 0.01686(11) 0.9295(2) 0.38446(11) 0.0311(7) Uani 1 1 d . . .
C10 C -0.25942(12) 0.9646(3) 0.24839(12) 0.0387(8) Uani 1 1 d . . .
C11 C -0.20770(12) 0.9620(3) 0.26947(12) 0.0362(8) Uani 1 1 d . . .
C12 C -0.18104(12) 0.8847(3) 0.30346(12) 0.0399(8) Uani 1 1 d . . .
H12 H -0.1965 0.8312 0.3128 0.048 Uiso 1 1 calc R . .
C13 C -0.13316(12) 0.8843(3) 0.32368(12) 0.0357(8) Uani 1 1 d . . .
H13 H -0.1158 0.8314 0.3470 0.043 Uiso 1 1 calc R . .
C14 C -0.11032(11) 0.9606(3) 0.31013(11) 0.0322(7) Uani 1 1 d . . .
C15 C -0.13612(12) 1.0393(3) 0.27547(13) 0.0411(8) Uani 1 1 d . . .
H15 H -0.1206 1.0923 0.2660 0.049 Uiso 1 1 calc R . .
C16 C -0.18444(12) 1.0382(3) 0.25547(13) 0.0418(9) Uani 1 1 d . . .
H16 H -0.2020 1.0902 0.2318 0.050 Uiso 1 1 calc R . .
C17 C 0.12331(16) 1.3261(3) 0.59703(15) 0.0479(9) Uani 1 1 d . . .
C18 C 0.10959(15) 1.2570(3) 0.55145(14) 0.0479(10) Uani 1 1 d . . .
C19 C 0.14127(15) 1.1928(4) 0.54559(16) 0.0629(12) Uani 1 1 d . . .
H19 H 0.1727 1.1907 0.5702 0.075 Uiso 1 1 calc R . .
C20 C 0.12797(15) 1.1295(4) 0.50358(16) 0.0644(12) Uani 1 1 d . . .
H20 H 0.1499 1.0839 0.4999 0.077 Uiso 1 1 calc R . .
C21 C 0.08255(13) 1.1357(3) 0.46816(12) 0.0406(8) Uani 1 1 d . . .
C22 C 0.05138(15) 1.2020(3) 0.47423(15) 0.0589(11) Uani 1 1 d . . .
H22 H 0.0201 1.2067 0.4494 0.071 Uiso 1 1 calc R . .
C23 C 0.06479(17) 1.2611(4) 0.51545(16) 0.0652(12) Uani 1 1 d . . .
H23 H 0.0426 1.3058 0.5191 0.078 Uiso 1 1 calc R . .
C24 C 0.12200(12) 0.6713(3) 0.64521(12) 0.0341(8) Uani 1 1 d . . .
C26 C 0.09760(15) 0.6824(3) 0.55666(13) 0.0527(11) Uani 1 1 d . . .
H26 H 0.1087 0.6112 0.5581 0.063 Uiso 1 1 calc R . .
C27 C 0.07893(15) 0.7367(3) 0.51327(13) 0.0528(11) Uani 1 1 d . . .
H27 H 0.0779 0.7036 0.4852 0.063 Uiso 1 1 calc R . .
C28 C 0.06165(12) 0.8398(3) 0.51062(12) 0.0346(8) Uani 1 1 d . . .
C29 C 0.06487(13) 0.8887(3) 0.55211(12) 0.0403(9) Uani 1 1 d . . .
H29 H 0.0538 0.9600 0.5506 0.048 Uiso 1 1 calc R . .
C30 C 0.08402(13) 0.8343(3) 0.59567(12) 0.0404(9) Uani 1 1 d . . .
H30 H 0.0859 0.8684 0.6239 0.048 Uiso 1 1 calc R . .
C31 C 0.04583(12) 0.8592(3) 0.42768(11) 0.0362(8) Uani 1 1 d . . .
H31A H 0.0354 0.7836 0.4205 0.043 Uiso 1 1 calc R . .
H31B H 0.0792 0.8628 0.4350 0.043 Uiso 1 1 calc R . .
C32 C 0.02274(12) 1.0493(3) 0.39775(12) 0.0372(8) Uani 1 1 d . . .
H32A H 0.0107 1.0934 0.3680 0.045 Uiso 1 1 calc R . .
H32B H 0.0048 1.0675 0.4157 0.045 Uiso 1 1 calc R . .
C33 C -0.03446(11) 0.8987(3) 0.36663(11) 0.0331(7) Uani 1 1 d . . .
H33A H -0.0396 0.8237 0.3547 0.040 Uiso 1 1 calc R . .
H33B H -0.0430 0.9041 0.3935 0.040 Uiso 1 1 calc R . .
C304 C 0.1616(4) 0.2896(9) 0.3322(3) 0.064(3) Uiso 0.50 1 d PDU A 1
H30A H 0.1540 0.3670 0.3307 0.077 Uiso 0.50 1 calc PR A 1
H30B H 0.1957 0.2823 0.3528 0.077 Uiso 0.50 1 calc PR A 1
C306 C 0.1407(8) 0.1296(14) 0.3402(8) 0.195(8) Uiso 0.50 1 d PDU A 1
H30C H 0.1436 0.1325 0.3101 0.292 Uiso 0.50 1 calc PR A 1
H30D H 0.1123 0.0903 0.3347 0.292 Uiso 0.50 1 calc PR A 1
H30E H 0.1680 0.0928 0.3652 0.292 Uiso 0.50 1 calc PR A 1
C100 C 0.10046(12) 0.7309(3) 0.59860(12) 0.0339(8) Uani 1 1 d . . .
C300 C 0.1707(4) 0.2503(11) 0.3332(3) 0.085(3) Uiso 0.50 1 d PDU A 2
H30F H 0.1971 0.3013 0.3429 0.102 Uiso 0.50 1 calc PR A 2
H30G H 0.1853 0.1785 0.3376 0.102 Uiso 0.50 1 calc PR A 2
C308 C 0.1473(6) 0.2731(14) 0.4046(5) 0.140(5) Uiso 0.50 1 d PDU A 1
H30H H 0.1622 0.2155 0.4281 0.210 Uiso 0.50 1 calc PR A 1
H30I H 0.1177 0.2930 0.4044 0.210 Uiso 0.50 1 calc PR A 1
H30J H 0.1680 0.3357 0.4135 0.210 Uiso 0.50 1 calc PR A 1
C302 C 0.1965(6) 0.2466(15) 0.4240(5) 0.061(4) Uiso 0.25 1 d PDU A 2
H30K H 0.2274 0.2365 0.4254 0.092 Uiso 0.25 1 calc PR A 2
H30L H 0.1892 0.1849 0.4389 0.092 Uiso 0.25 1 calc PR A 2
H30M H 0.1965 0.3122 0.4414 0.092 Uiso 0.25 1 calc PR A 2
N301 N 0.1610(5) 0.2558(12) 0.3729(4) 0.151(4) Uiso 0.50 1 d PDU A 2
C303 C 0.1750(7) 0.3222(13) 0.4140(6) 0.056(4) Uiso 0.25 1 d PDU A 2
H30N H 0.1820 0.3943 0.4063 0.083 Uiso 0.25 1 calc PR A 2
H30O H 0.2030 0.2920 0.4407 0.083 Uiso 0.25 1 calc PR A 2
H30P H 0.1497 0.3265 0.4234 0.083 Uiso 0.25 1 calc PR A 2
C309 C 0.1679(12) 0.170(2) 0.4065(10) 0.132(7) Uiso 0.25 1 d PDU A 2
H30Q H 0.1659 0.1013 0.3906 0.198 Uiso 0.25 1 calc PR A 2
H30R H 0.1436 0.1739 0.4174 0.198 Uiso 0.25 1 calc PR A 2
H30S H 0.1987 0.1777 0.4344 0.198 Uiso 0.25 1 calc PR A 2
C310 C 0.1258(8) 0.174(2) 0.3536(10) 0.103(6) Uiso 0.25 1 d PDU A 2
H31C H 0.1061 0.1867 0.3191 0.155 Uiso 0.25 1 calc PR A 2
H31D H 0.1064 0.1754 0.3707 0.155 Uiso 0.25 1 calc PR A 2
H31E H 0.1408 0.1033 0.3581 0.155 Uiso 0.25 1 calc PR A 2

loop_
_atom_site_aniso_label
_atom_site_aniso_U_11
_atom_site_aniso_U_22
_atom_site_aniso_U_33
_atom_site_aniso_U_23
_atom_site_aniso_U_13
_atom_site_aniso_U_12
Zn1 0.0376(2) 0.0247(2) 0.0277(2) 0.00332(15) 0.01415(17) 0.00433(16)
Zn2 0.0435(2) 0.0286(2) 0.0297(2) 0.00086(16) 0.01698(19) 0.00192(17)
O2 0.078(2) 0.0510(16) 0.0415(16) 0.0149(13) 0.0314(15) 0.0028(14)
O3 0.0377(14) 0.0379(14) 0.0465(15) 0.0135(12) 0.0071(12) 0.0056(11)
O4 0.0675(18) 0.0383(14) 0.0461(15) 0.0024(12) 0.0356(14) 0.0119(12)
O5 0.0349(13) 0.0306(12) 0.0352(13) 0.0074(10) 0.0089(11) 0.0074(10)
O6 0.086(2) 0.0340(14) 0.0419(16) 0.0095(12) 0.0291(15) 0.0136(14)
O7 0.0567(16) 0.0379(13) 0.0287(13) 0.0032(11) 0.0190(12) 0.0027(12)
O8 0.0416(14) 0.0528(16) 0.0360(14) -0.0191(12) 0.0141(12) -0.0050(12)
O9 0.082(2) 0.082(2) 0.061(2) -0.0351(17) 0.0265(18) 0.0019(19)
O10 0.0465(14) 0.0451(13) 0.0210(12) 0.0037(10) 0.0130(11) 0.0205(12)
O11 0.082(2) 0.0306(14) 0.077(2) -0.0038(13) 0.0541(18) 0.0094(14)
O12 0.078(2) 0.0409(15) 0.0375(16) -0.0041(12) 0.0160(15) -0.0090(14)
O13 0.0392(14) 0.0454(15) 0.0497(16) 0.0119(13) 0.0122(13) 0.0015(12)
O19 0.0652(17) 0.0321(13) 0.0407(14) -0.0031(11) 0.0333(13) 0.0071(12)
C1 0.050(2) 0.034(2) 0.040(2) -0.0051(16) 0.0211(18) 0.0014(17)
C2 0.050(2) 0.0327(18) 0.0314(18) -0.0045(15) 0.0197(17) 0.0053(16)
C3 0.051(2) 0.0367(19) 0.0298(18) 0.0037(15) 0.0215(17) 0.0093(16)
C4 0.047(2) 0.0306(18) 0.0338(19) 0.0009(15) 0.0191(17) 0.0112(16)
C5 0.044(2) 0.0343(18) 0.0274(18) -0.0072(14) 0.0173(16) 0.0049(15)
C6 0.086(3) 0.039(2) 0.057(3) 0.0050(19) 0.049(3) 0.008(2)
C7 0.083(3) 0.031(2) 0.060(3) 0.0019(18) 0.046(2) 0.009(2)
C8 0.047(2) 0.0329(18) 0.0301(18) -0.0027(14) 0.0192(17) 0.0037(16)
C9 0.0374(19) 0.0321(17) 0.0198(16) -0.0023(13) 0.0093(14) 0.0072(15)
C10 0.041(2) 0.0338(19) 0.0345(19) 0.0026(16) 0.0114(17) 0.0045(16)
C11 0.0349(19) 0.0254(16) 0.039(2) 0.0035(15) 0.0088(16) 0.0004(14)
C12 0.043(2) 0.0280(18) 0.038(2) 0.0078(15) 0.0092(17) 0.0014(15)
C13 0.039(2) 0.0254(17) 0.0342(19) 0.0069(14) 0.0086(16) 0.0069(15)
C14 0.0318(18) 0.0299(17) 0.0276(17) -0.0016(14) 0.0069(15) 0.0045(14)
C15 0.037(2) 0.0344(19) 0.047(2) 0.0076(16) 0.0146(17) 0.0036(16)
C16 0.036(2) 0.0337(19) 0.042(2) 0.0068(16) 0.0058(17) 0.0028(16)
C17 0.055(3) 0.034(2) 0.054(3) -0.0014(18) 0.024(2) -0.0004(19)
C18 0.065(3) 0.042(2) 0.037(2) -0.0020(17) 0.022(2) 0.0032(19)
C19 0.044(2) 0.078(3) 0.051(3) -0.016(2) 0.007(2) -0.005(2)
C20 0.048(3) 0.077(3) 0.062(3) -0.027(2) 0.020(2) -0.004(2)
C21 0.047(2) 0.038(2) 0.0320(19) -0.0074(16) 0.0142(17) -0.0078(17)
C22 0.060(3) 0.061(3) 0.047(3) -0.022(2) 0.017(2) 0.000(2)
C23 0.067(3) 0.065(3) 0.055(3) -0.026(2) 0.019(2) 0.003(2)
C24 0.0355(19) 0.0307(18) 0.0350(19) 0.0001(15) 0.0151(16) -0.0033(15)
C26 0.084(3) 0.0311(19) 0.033(2) -0.0004(16) 0.017(2) 0.015(2)
C27 0.082(3) 0.044(2) 0.029(2) -0.0031(17) 0.023(2) 0.016(2)
C28 0.0340(19) 0.0393(19) 0.0283(18) 0.0035(15) 0.0121(15) 0.0093(15)
C29 0.055(2) 0.0384(19) 0.0321(19) 0.0017(15) 0.0239(18) 0.0165(17)
C30 0.053(2) 0.045(2) 0.0255(18) 0.0004(15) 0.0189(17) 0.0142(17)
C31 0.042(2) 0.0404(19) 0.0269(17) -0.0043(15) 0.0164(16) 0.0141(16)
C32 0.038(2) 0.0378(19) 0.0288(18) -0.0094(15) 0.0093(16) 0.0031(15)
C33 0.0391(19) 0.0306(16) 0.0248(17) 0.0021(14) 0.0102(15) 0.0056(15)
C100 0.0378(19) 0.0337(18) 0.0274(18) -0.0020(14) 0.0122(15) 0.0015(15)

loop_
_atom_type_symbol
_atom_type_description
_atom_type_scat_dispersion_real
_atom_type_scat_dispersion_imag
_atom_type_scat_source
C C 0.0033 0.0016 'International Tables Vol C Tables 4.2.6.8 and 6.1.1.4'
H H 0.0000 0.0000 'International Tables Vol C Tables 4.2.6.8 and 6.1.1.4'
N N 0.0061 0.0033 'International Tables Vol C Tables 4.2.6.8 and 6.1.1.4'
O O 0.0106 0.0060 'International Tables Vol C Tables 4.2.6.8 and 6.1.1.4'
Zn Zn 0.2839 1.4301 'International Tables Vol C Tables 4.2.6.8 and 6.1.1.4'

loop_
_geom_angle_atom_site_label_1
_geom_angle_atom_site_label_2
_geom_angle_atom_site_label_3
_geom_angle
_geom_angle_site_symmetry_1
_geom_angle_site_symmetry_3
_geom_angle_publ_flag
O4 Zn1 O6 121.00(11) . 6_565 ?
O4 Zn1 O3 103.02(11) . 3_545 ?
O6 Zn1 O3 97.85(11) 6_565 3_545 ?
O4 Zn1 O12 118.06(10) . 6_575 ?
O6 Zn1 O12 111.81(10) 6_565 6_575 ?
O3 Zn1 O12 99.31(11) 3_545 6_575 ?
O4 Zn1 O9 90.82(12) . 6_575 ?
O6 Zn1 O9 88.00(12) 6_565 6_575 ?
O3 Zn1 O9 159.11(11) 3_545 6_575 ?
O12 Zn1 O9 60.05(12) 6_575 6_575 ?
O4 Zn1 C17 106.41(12) . 6_575 ?
O6 Zn1 C17 100.95(12) 6_565 6_575 ?
O3 Zn1 C17 129.36(13) 3_545 6_575 ?
O12 Zn1 C17 30.14(12) 6_575 6_575 ?
O9 Zn1 C17 29.92(12) 6_575 6_575 ?
O13 Zn2 O11 117.49(12) 3_545 . ?
O13 Zn2 O7 114.77(11) 3_545 6_565 ?
O11 Zn2 O7 109.55(11) . 6_565 ?
O13 Zn2 O2 109.45(11) 3_545 . ?
O11 Zn2 O2 101.03(11) . . ?
O7 Zn2 O2 102.59(11) 6_565 . ?
C300 O2 C304 26.4(8) . . ?
C300 O2 Zn2 136.0(7) . . ?
C304 O2 Zn2 120.4(5) . . ?
C10 O3 Zn1 134.8(2) . 3_455 ?
C1 O4 Zn1 127.7(2) . . ?
C14 O5 C33 117.2(2) . . ?
C24 O6 Zn1 149.6(2) . 6_566 ?
C24 O7 Zn2 117.4(2) . 6_566 ?
C21 O8 C32 116.3(3) . . ?
C17 O9 Zn1 82.3(3) . 6_576 ?
C28 O10 C31 116.7(2) . . ?
C1 O11 Zn2 138.5(3) . . ?
C17 O12 Zn1 94.7(3) . 6_576 ?
C10 O13 Zn2 132.3(2) . 3_455 ?
C5 O19 C8 119.4(3) . . ?
C306 N305 C304 98.0(13) . . ?
C306 N305 C308 128.7(15) . . ?
C304 N305 C308 118.0(12) . . ?
O11 C1 O4 125.0(3) . . ?
O11 C1 C2 116.4(3) . . ?
O4 C1 C2 118.6(3) . . ?
C7 C2 C3 119.3(3) . . ?
C7 C2 C1 119.3(3) . . ?
C3 C2 C1 121.3(3) . . ?
C2 C3 C4 121.1(3) . . ?
C5 C4 C3 118.5(3) . . ?
O19 C5 C4 124.5(3) . . ?
O19 C5 C6 114.0(3) . . ?
C4 C5 C6 121.4(3) . . ?
C5 C6 C7 118.6(3) . . ?
C2 C7 C6 121.0(3) . . ?
O19 C8 C9 105.6(3) . . ?
C31 C9 C33 107.6(3) . . ?
C31 C9 C8 107.9(3) . . ?
C33 C9 C8 111.0(3) . . ?
C31 C9 C32 111.9(3) . . ?
C33 C9 C32 108.8(3) . . ?
C8 C9 C32 109.6(3) . . ?
O3 C10 O13 125.2(3) . . ?
O3 C10 C11 117.4(3) . . ?
O13 C10 C11 117.4(3) . . ?
C16 C11 C12 118.2(3) . . ?
C16 C11 C10 119.9(3) . . ?
C12 C11 C10 121.8(3) . . ?
C13 C12 C11 121.6(3) . . ?
C12 C13 C14 119.9(3) . . ?
O5 C14 C13 125.5(3) . . ?
O5 C14 C15 114.4(3) . . ?
C13 C14 C15 120.1(3) . . ?
C16 C15 C14 119.0(3) . . ?
C15 C16 C11 121.1(3) . . ?
O9 C17 O12 123.0(4) . . ?
O9 C17 C18 118.3(4) . . ?
O12 C17 C18 118.7(4) . . ?
O9 C17 Zn1 67.8(2) . 6_576 ?
O12 C17 Zn1 55.2(2) . 6_576 ?
C18 C17 Zn1 173.8(3) . 6_576 ?
C23 C18 C19 119.0(4) . . ?
C23 C18 C17 119.2(4) . . ?
C19 C18 C17 121.8(4) . . ?
C18 C19 C20 121.0(4) . . ?
C21 C20 C19 118.3(4) . . ?
C20 C21 C22 119.9(4) . . ?
C20 C21 O8 115.7(3) . . ?
C22 C21 O8 124.4(3) . . ?
C23 C22 C21 120.8(4) . . ?
C22 C23 C18 121.0(4) . . ?
O7 C24 O6 124.0(3) . . ?
O7 C24 C100 118.5(3) . . ?
O6 C24 C100 117.4(3) . . ?
C27 C26 C100 120.8(3) . . ?
C26 C27 C28 119.9(3) . . ?
O10 C28 C29 116.3(3) . . ?
O10 C28 C27 124.1(3) . . ?
C29 C28 C27 119.6(3) . . ?
C30 C29 C28 120.3(3) . . ?
C100 C30 C29 120.7(3) . . ?
O10 C31 C9 108.3(2) . . ?
O8 C32 C9 109.0(3) . . ?
O5 C33 C9 108.6(3) . . ?
O2 C304 N305 117.6(9) . . ?
C30 C100 C26 118.7(3) . . ?
C30 C100 C24 121.8(3) . . ?
C26 C100 C24 119.5(3) . . ?
O2 C300 N301 141.9(12) . . ?
C300 N301 C303 135.6(14) . . ?
C300 N301 C309 125.4(18) . . ?
C303 N301 C309 84.2(17) . . ?
C300 N301 C310 92.7(14) . . ?
C303 N301 C310 131.3(16) . . ?
C309 N301 C310 66.9(18) . . ?
C300 N301 C302 124.6(13) . . ?
C303 N301 C302 45.8(10) . . ?
C309 N301 C302 51.3(15) . . ?
C310 N301 C302 118.0(16) . . ?

loop_
_geom_bond_atom_site_label_1
_geom_bond_atom_site_label_2
_geom_bond_distance
_geom_bond_site_symmetry_2
_geom_bond_publ_flag
Zn1 O4 1.956(2) . ?
Zn1 O6 1.971(2) 6_565 ?
Zn1 O3 1.980(2) 3_545 ?
Zn1 O12 2.027(3) 6_575 ?
Zn1 O9 2.300(3) 6_575 ?
Zn1 C17 2.461(4) 6_575 ?
Zn2 O13 1.921(3) 3_545 ?
Zn2 O11 1.924(2) . ?
Zn2 O7 1.951(2) 6_565 ?
Zn2 O2 1.954(2) . ?
O2 C300 1.194(8) . ?
O2 C304 1.259(7) . ?
O3 C10 1.254(4) . ?
O3 Zn1 1.980(2) 3_455 ?
O4 C1 1.266(4) . ?
O5 C14 1.372(4) . ?
O5 C33 1.431(4) . ?
O6 C24 1.258(4) . ?
O6 Zn1 1.971(2) 6_566 ?
O7 C24 1.257(4) . ?
O7 Zn2 1.951(2) 6_566 ?
O8 C21 1.396(4) . ?
O8 C32 1.441(4) . ?
O9 C17 1.239(5) . ?
O9 Zn1 2.300(3) 6_576 ?
O10 C28 1.364(4) . ?
O10 C31 1.449(3) . ?
O11 C1 1.264(4) . ?
O12 C17 1.240(5) . ?
O12 Zn1 2.027(3) 6_576 ?
O13 C10 1.282(4) . ?
O13 Zn2 1.921(3) 3_455 ?
O19 C5 1.364(4) . ?
O19 C8 1.430(4) . ?
N305 C306 1.423(9) . ?
N305 C304 1.429(9) . ?
N305 C308 1.476(9) . ?
C1 C2 1.497(5) . ?
C2 C7 1.381(5) . ?
C2 C3 1.388(4) . ?
C3 C4 1.390(4) . ?
C4 C5 1.389(5) . ?
C5 C6 1.391(5) . ?
C6 C7 1.392(5) . ?
C8 C9 1.533(4) . ?
C9 C31 1.516(4) . ?
C9 C33 1.530(5) . ?
C9 C32 1.537(4) . ?
C10 C11 1.483(5) . ?
C11 C16 1.392(5) . ?
C11 C12 1.397(5) . ?
C12 C13 1.372(5) . ?
C13 C14 1.377(5) . ?
C14 C15 1.413(4) . ?
C15 C16 1.385(5) . ?
C17 C18 1.538(5) . ?
C17 Zn1 2.461(4) 6_576 ?
C18 C23 1.364(6) . ?
C18 C19 1.369(5) . ?
C19 C20 1.412(6) . ?
C20 C21 1.373(5) . ?
C21 C22 1.374(5) . ?
C22 C23 1.364(5) . ?
C24 C100 1.487(5) . ?
C26 C27 1.376(5) . ?
C26 C100 1.397(5) . ?
C27 C28 1.386(5) . ?
C28 C29 1.383(4) . ?
C29 C30 1.381(5) . ?
C30 C100 1.379(5) . ?
C300 N301 1.401(9) . ?
C302 N301 1.477(9) . ?
N301 C303 1.410(9) . ?
N301 C309 1.433(10) . ?
N301 C310 1.439(10) . ?
